data_4318189
loop_
_publ_author_name
'P. Norby'
'R. Dinnebier'
'A. N. Fitch'

_publ_section_title
;
 Decomposition of Silver Carbonate; the Crystal Structure of Two
 High-Temperature Modifications of Ag2CO3
;
_journal_name_full 'Inorganic Chemistry'
_journal_page_first 3628
_journal_page_last 3637
_journal_paper_doi 10.1021/ic0111177
_journal_volume 41
_journal_year 2002
_chemical_formula_sum 'C Ag2 O3'
_space_group_IT_number 189
_symmetry_cell_setting hexagonal
_symmetry_space_group_name_Hall 'P -6 -2'
_symmetry_space_group_name_H-M 'P -6 2 m'
_audit_creation_date 'Oct 23 13:50:32'
_audit_creation_method 'from EXP file using GSAS2CIF'
_audit_update_record ' Oct 23 13:50:32 2001  Initial CIF as created by GSAS2CIF'
_cell_angle_alpha 90.0
_cell_angle_beta 90.0
_cell_angle_gamma 120.0
_cell_formula_units_Z 3
_cell_length_a 9.09243(4)
_cell_length_b 9.09243
_cell_length_c 3.324938
_cell_volume 238.0533(10)
_computing_structure_refinement GSAS
_pd_block_id 'Oct 23 13:50:32 |PHASE_1||'
_pd_phase_name alpha_Ag2CO3
_refine_ls_goodness_of_fit_all 0.48
_refine_ls_number_parameters 25
_refine_ls_number_restraints 2
_refine_ls_shift/esd_max 4.48
_refine_ls_shift/esd_mean .44
_cod_data_source_file ic0111177_3.cif
_cod_data_source_block ALPHA_R3_phase_1
_cod_database_code 4318189
_cod_database_fobs_code 4318189

loop_
_symmetry_equiv_pos_as_xyz
+x,+y,+z
y-x,-x,-z
-y,x-y,+z
+x,+y,-z
y-x,-x,+z
-y,x-y,-z
x-y,-y,-z
-x,y-x,+z
+y,+x,-z
x-y,-y,+z
-x,y-x,-z
+y,+x,+z

loop_
_atom_site_aniso_label
_atom_site_aniso_U_11
_atom_site_aniso_U_12
_atom_site_aniso_U_13
_atom_site_aniso_U_22
_atom_site_aniso_U_23
_atom_site_aniso_U_33
Ag1 0.07655 0.05289 0.08214 0.02645 0.0 0.0
AG2 0.07598 0.05233 0.10491 0.02617 0.0 0.0

loop_
_atom_site_label
_atom_site_fract_x
_atom_site_fract_y
_atom_site_fract_z
_atom_site_occupancy
_atom_site_thermal_displace_type
_atom_site_U_iso_or_equiv
_atom_site_symmetry_multiplicity
Ag1 0.35102 0.0 0.0 1.0 Uani 0.07316 3
C1 0.0 0.0 0.0 1.0 Uiso 0.04689 1
O1 0.07968 0.16137 0.0 0.5 Uiso -0.00237 6
C2 0.33333 0.66667 0.5 1.0 Uiso 0.02441 2
O2 0.48586 0.70353 0.5 1.0 Uiso 0.08677 6
AG2 0.67993 0.0 0.5 1.0 Uani 0.08036 3

loop_
_atom_type_symbol
_atom_type_number_in_cell
C 3.0
AG 6.0
O 9.0
